data_2205102
loop_
_publ_author_name
'Gao, Shan'
'Huo, Li-Hua'
'Zhao, Hui'
'Ng, Seik Weng'

_publ_section_title
;(Benzoylacetone
 4-methoxybenzoylhydrazonato-\k^3^<i>O,N,O</i>')(<i>N</i>-benzoylhydroxylaminato-\k^2^<i>O,O</i>')oxovanadium(IV)
;
_journal_issue 2
_journal_name_full 'Acta Crystallographica Section E'
_journal_page_first m325
_journal_page_last m326
_journal_paper_doi 10.1107/S1600536805000929
_journal_volume 61
_journal_year 2005
_chemical_formula_iupac '[V (C13 H10 N O2) (C18 H16 N2 O3) O]'
_chemical_formula_moiety 'C31 H26 N3 O6 V'
_chemical_formula_sum 'C31 H26 N3 O6 V'
_chemical_formula_weight 587.49
_chemical_name_systematic
;
(Benzoylacetone 4-methoxybenzoylhydrazonato-\k^3^O,N,O')(N-
benzoylhydroxylaminato-\k^2^O,O')oxovanadium(IV)
;
_space_group_IT_number 14
_symmetry_cell_setting monoclinic
_symmetry_space_group_name_Hall '-P 2ybc'
_symmetry_space_group_name_H-M 'P 1 21/c 1'
_atom_sites_solution_hydrogens geom
_atom_sites_solution_primary direct
_atom_sites_solution_secondary difmap
_audit_creation_method SHELXL-97
_cell_angle_alpha 90.00
_cell_angle_beta 90.590(10)
_cell_angle_gamma 90.00
_cell_formula_units_Z 4
_cell_length_a 10.247(2)
_cell_length_b 12.387(3)
_cell_length_c 21.858(2)
_cell_measurement_reflns_used 24313
_cell_measurement_temperature 295(2)
_cell_measurement_theta_max 27.5
_cell_measurement_theta_min 3.2
_cell_volume 2774.3(9)
_computing_cell_refinement RAPID-AUTO
_computing_data_collection 'RAPID-AUTO (Rigaku, 1998)'
_computing_data_reduction 'CrystalStructure (Rigaku/MSC, 2002)'
_computing_molecular_graphics 'ORTEPII (Johnson, 1976)'
_computing_publication_material SHELXL97
_computing_structure_refinement 'SHELXL97 (Sheldrick, 1997)'
_computing_structure_solution 'SHELXS97 (Sheldrick, 1997)'
_diffrn_ambient_temperature 295(2)
_diffrn_measured_fraction_theta_full 0.99
_diffrn_measured_fraction_theta_max 0.99
_diffrn_measurement_device_type 'Rigaku R-AXIS RAPID'
_diffrn_measurement_method \w
_diffrn_radiation_monochromator graphite
_diffrn_radiation_source 'fine-focus sealed tube'
_diffrn_radiation_type MoK\a
_diffrn_radiation_wavelength 0.71073
_diffrn_reflns_av_R_equivalents 0.019
_diffrn_reflns_av_sigmaI/netI 0.016
_diffrn_reflns_limit_h_max 13
_diffrn_reflns_limit_h_min -12
_diffrn_reflns_limit_k_max 16
_diffrn_reflns_limit_k_min -16
_diffrn_reflns_limit_l_max 28
_diffrn_reflns_limit_l_min -28
_diffrn_reflns_number 26700
_diffrn_reflns_theta_full 27.5
_diffrn_reflns_theta_max 27.5
_diffrn_reflns_theta_min 3.2
_diffrn_standards_decay_% 0
_diffrn_standards_interval_count 0
_diffrn_standards_interval_time 0
_diffrn_standards_number 0
_exptl_absorpt_coefficient_mu 0.408
_exptl_absorpt_correction_T_max 0.927
_exptl_absorpt_correction_T_min 0.791
_exptl_absorpt_correction_type multi-scan
_exptl_absorpt_process_details '(ABSCOR; Higashi, 1995)'
_exptl_crystal_colour Red
_exptl_crystal_density_diffrn 1.407
_exptl_crystal_density_method 'not measured'
_exptl_crystal_description Block
_exptl_crystal_F_000 1216
_exptl_crystal_size_max 0.36
_exptl_crystal_size_mid 0.25
_exptl_crystal_size_min 0.19
_refine_diff_density_max 0.26
_refine_diff_density_min -0.23
_refine_ls_extinction_method none
_refine_ls_goodness_of_fit_ref 1.07
_refine_ls_hydrogen_treatment constr
_refine_ls_matrix_type full
_refine_ls_number_parameters 499
_refine_ls_number_reflns 6307
_refine_ls_number_restraints 28
_refine_ls_restrained_S_all 1.08
_refine_ls_R_factor_all 0.047
_refine_ls_R_factor_gt 0.036
_refine_ls_shift/su_max 0.001
_refine_ls_shift/su_mean 0.000
_refine_ls_structure_factor_coef Fsqd
_refine_ls_weighting_details 'calc w = 1/[\s^2^(Fo^2^)+(0.0701P)^2^+0.1309P] where P = (Fo^2^+2Fc^2^)/3'
_refine_ls_weighting_scheme calc
_refine_ls_wR_factor_gt 0.105
_refine_ls_wR_factor_ref 0.110
_reflns_number_gt 4958
_reflns_number_total 6307
_reflns_threshold_expression I>2\s(I)
_cod_data_source_file kp6031.cif
_cod_data_source_block I
_cod_original_cell_volume 2774.3(8)
_cod_original_sg_symbol_Hall '-P 2yc'
_cod_original_sg_symbol_H-M 'P 21/c'
_cod_database_code 2205102
_cod_database_fobs_code 2205102

loop_
_symmetry_equiv_pos_as_xyz
'x, y, z'
'-x, y+1/2, -z+1/2'
'-x, -y, -z'
'x, -y-1/2, z-1/2'

loop_
_atom_site_label
_atom_site_fract_x
_atom_site_fract_y
_atom_site_fract_z
_atom_site_U_iso_or_equiv
_atom_site_adp_type
_atom_site_calc_flag
_atom_site_refinement_flags
_atom_site_occupancy
_atom_site_disorder_assembly
_atom_site_disorder_group
_atom_site_type_symbol
V1 0.62943(2) 0.27417(2) 0.321465(11) 0.04258(10) Uani d . 1 . . V
O1 0.65813(12) 0.27806(11) 0.25015(5) 0.0618(3) Uani d . 1 . . O
O2 0.44664(10) 0.26228(10) 0.31690(6) 0.0531(3) Uani d . 1 B . O
O3 0.79812(10) 0.24063(9) 0.35548(5) 0.0465(3) Uani d . 1 . . O
O4 1.3271(6) 0.0311(7) 0.4504(3) 0.0662(15) Uani d PD 0.50 A 1 O
O4' 1.3139(6) 0.0443(7) 0.4752(3) 0.0694(17) Uani d PD 0.50 A 2 O
O5 0.58888(10) 0.29540(8) 0.41953(5) 0.0440(2) Uani d . 1 . . O
O6 0.66593(10) 0.42010(9) 0.33773(4) 0.0441(2) Uani d . 1 . . O
N1 0.62552(12) 0.11048(12) 0.33526(6) 0.0512(3) Uani d . 1 . . N
N2 0.73545(13) 0.06447(12) 0.36323(8) 0.0615(4) Uani d . 1 . . N
N3 0.68758(12) 0.44901(10) 0.39775(5) 0.0414(3) Uani d . 1 . . N
C1 0.5424(2) -0.07491(17) 0.33616(12) 0.0844(7) Uani d . 1 . . C
H1a 0.6298 -0.0986 0.3282 0.127 Uiso calc R 1 . . H
H1b 0.4821 -0.1156 0.3114 0.127 Uiso calc R 1 . . H
H1c 0.5232 -0.0858 0.3786 0.127 Uiso calc R 1 . . H
C2 0.53013(16) 0.04287(15) 0.32090(8) 0.0584(5) Uani d . 1 . . C
C3 0.41247(16) 0.08058(16) 0.29361(9) 0.0631(5) Uani d . 1 B . C
H3 0.3587 0.0300 0.2746 0.076 Uiso calc R 1 . . H
C4 0.37265(15) 0.18490(16) 0.29327(7) 0.0514(4) Uani d D 1 . . C
C5 0.2398(8) 0.2108(9) 0.2682(7) 0.0394(18) Uani d PD 0.50 B 1 C
C6 0.1490(10) 0.1339(8) 0.2511(7) 0.0498(16) Uani d PD 0.50 B 1 C
H6 0.1674 0.0607 0.2547 0.060 Uiso calc PR 0.50 B 1 H
C7 0.0308(11) 0.1686(11) 0.2285(6) 0.063(2) Uani d PD 0.50 B 1 C
H7 -0.0255 0.1196 0.2097 0.076 Uiso calc PR 0.50 B 1 H
C8 -0.0050(13) 0.2753(9) 0.2333(7) 0.060(2) Uani d PD 0.50 B 1 C
H8 -0.0904 0.2967 0.2251 0.072 Uiso calc PR 0.50 B 1 H
C9 0.0877(12) 0.3496(9) 0.2505(7) 0.072(2) Uani d PD 0.50 B 1 C
H9 0.0695 0.4228 0.2462 0.087 Uiso calc PR 0.50 B 1 H
C10 0.2081(12) 0.3182(10) 0.2742(7) 0.069(3) Uani d PD 0.50 B 1 C
H10 0.2644 0.3671 0.2930 0.082 Uiso calc PR 0.50 B 1 H
C5' 0.2433(10) 0.2328(10) 0.2754(8) 0.050(3) Uani d PD 0.50 B 2 C
C6' 0.1420(12) 0.1659(8) 0.2552(8) 0.067(3) Uani d PD 0.50 B 2 C
H6' 0.1593 0.0924 0.2518 0.081 Uiso calc PR 0.50 B 2 H
C7' 0.0185(10) 0.2009(11) 0.2400(6) 0.069(3) Uani d PD 0.50 B 2 C
H7' -0.0487 0.1517 0.2333 0.082 Uiso calc PR 0.50 B 2 H
C8' -0.0042(17) 0.3106(11) 0.2348(9) 0.080(4) Uani d PD 0.50 B 2 C
H8' -0.0834 0.3361 0.2195 0.096 Uiso calc PR 0.50 B 2 H
C9' 0.0920(13) 0.3808(10) 0.2525(9) 0.095(4) Uani d PD 0.50 B 2 C
H9' 0.0753 0.4544 0.2554 0.114 Uiso calc PR 0.50 B 2 H
C10' 0.2151(12) 0.3401(11) 0.2661(7) 0.070(3) Uani d PD 0.50 B 2 C
H10' 0.2837 0.3891 0.2692 0.084 Uiso calc PR 0.50 B 2 H
C11 0.82171(15) 0.14026(13) 0.37066(8) 0.0498(4) Uani d D 1 . . C
C12 0.9578(6) 0.1115(6) 0.3879(3) 0.0412(17) Uani d PD 0.50 A 1 C
C13 1.0018(3) 0.0070(3) 0.3884(2) 0.0544(8) Uani d PD 0.50 A 1 C
H13 0.9471 -0.0481 0.3748 0.065 Uiso calc PR 0.50 A 1 H
C14 1.1261(3) -0.0173(3) 0.4086(2) 0.0600(9) Uani d PD 0.50 A 1 C
H14 1.1558 -0.0882 0.4078 0.072 Uiso calc PR 0.50 A 1 H
C15 1.2062(6) 0.0638(6) 0.4300(2) 0.0462(14) Uani d PD 0.50 A 1 C
C16 1.1615(13) 0.1678(8) 0.4352(7) 0.051(3) Uani d PD 0.50 A 1 C
H16 1.2127 0.2212 0.4533 0.061 Uiso calc PR 0.50 A 1 H
C17 1.0377(11) 0.1910(8) 0.4127(6) 0.046(2) Uani d PD 0.50 A 1 C
H17 1.0074 0.2617 0.4143 0.055 Uiso calc PR 0.50 A 1 H
C18 1.4126(9) 0.1156(6) 0.4707(6) 0.059(3) Uani d PD 0.50 A 1 C
H18a 1.4135 0.1722 0.4407 0.089 Uiso calc PR 0.50 A 1 H
H18b 1.4993 0.0873 0.4759 0.089 Uiso calc PR 0.50 A 1 H
H18c 1.3825 0.1438 0.5089 0.089 Uiso calc PR 0.50 A 1 H
C12' 0.9472(6) 0.1172(6) 0.4043(3) 0.0390(16) Uani d PD 0.50 A 2 C
C13' 0.9755(4) 0.0180(3) 0.4296(2) 0.0633(10) Uani d PD 0.50 A 2 C
H13' 0.9117 -0.0353 0.4304 0.076 Uiso calc PR 0.50 A 2 H
C14' 1.0976(4) -0.0028(3) 0.4538(2) 0.0701(12) Uani d PD 0.50 A 2 C
H14' 1.1145 -0.0692 0.4721 0.084 Uiso calc PR 0.50 A 2 H
C15' 1.1948(6) 0.0739(6) 0.4512(2) 0.0439(13) Uani d PD 0.50 A 2 C
C16' 1.1689(14) 0.1729(9) 0.4236(7) 0.043(2) Uani d PD 0.50 A 2 C
H16' 1.2344 0.2246 0.4208 0.051 Uiso calc PR 0.50 A 2 H
C17' 1.0451(11) 0.1949(10) 0.4000(7) 0.045(2) Uani d PD 0.50 A 2 C
H17' 1.0277 0.2610 0.3815 0.054 Uiso calc PR 0.50 A 2 H
C18' 1.4172(11) 0.1230(10) 0.4724(8) 0.091(5) Uani d PD 0.50 A 2 C
H18d 1.4327 0.1418 0.4305 0.136 Uiso calc PR 0.50 A 2 H
H18e 1.4954 0.0932 0.4902 0.136 Uiso calc PR 0.50 A 2 H
H18f 1.3924 0.1864 0.4947 0.136 Uiso calc PR 0.50 A 2 H
C19 0.64343(12) 0.37870(12) 0.43930(6) 0.0379(3) Uani d . 1 . . C
C20 0.65778(13) 0.39737(12) 0.50606(6) 0.0393(3) Uani d . 1 . . C
C21 0.66920(16) 0.30555(14) 0.54248(7) 0.0484(4) Uani d . 1 . . C
H21 0.6721 0.2376 0.5244 0.058 Uiso calc R 1 . . H
C22 0.67622(19) 0.31538(17) 0.60557(8) 0.0617(5) Uani d . 1 . . C
H22 0.6856 0.2541 0.6298 0.074 Uiso calc R 1 . . H
C23 0.66929(19) 0.41525(18) 0.63237(8) 0.0659(5) Uani d . 1 . . C
H23 0.6734 0.4214 0.6747 0.079 Uiso calc R 1 . . H
C24 0.65623(19) 0.50647(17) 0.59681(8) 0.0628(5) Uani d . 1 . . C
H24 0.6507 0.5739 0.6153 0.075 Uiso calc R 1 . . H
C25 0.65137(16) 0.49806(14) 0.53369(7) 0.0489(4) Uani d . 1 . . C
H25 0.6438 0.5599 0.5098 0.059 Uiso calc R 1 . . H
C26 0.77251(14) 0.53956(12) 0.40620(7) 0.0416(3) Uani d . 1 . . C
C27 0.89980(16) 0.52121(15) 0.42373(9) 0.0580(4) Uani d . 1 . . C
H27 0.9306 0.4511 0.4288 0.070 Uiso calc R 1 . . H
C28 0.98117(18) 0.60844(18) 0.43362(10) 0.0746(6) Uani d . 1 . . C
H28 1.0672 0.5974 0.4461 0.090 Uiso calc R 1 . . H
C29 0.9357(2) 0.71073(17) 0.42511(10) 0.0740(6) Uani d . 1 . . C
H29 0.9909 0.7691 0.4320 0.089 Uiso calc R 1 . . H
C30 0.8089(2) 0.72863(15) 0.40639(10) 0.0683(5) Uani d . 1 . . C
H30 0.7790 0.7988 0.4005 0.082 Uiso calc R 1 . . H
C31 0.72645(16) 0.64241(13) 0.39639(8) 0.0536(4) Uani d . 1 . . C
H31 0.6409 0.6536 0.3832 0.064 Uiso calc R 1 . . H

loop_
_atom_site_aniso_label
_atom_site_aniso_U_11
_atom_site_aniso_U_22
_atom_site_aniso_U_33
_atom_site_aniso_U_12
_atom_site_aniso_U_13
_atom_site_aniso_U_23
V1 0.03536(14) 0.05571(18) 0.03654(15) -0.00087(11) -0.00538(10) -0.00769(10)
O1 0.0555(7) 0.0924(10) 0.0373(6) 0.0079(6) -0.0056(5) -0.0092(6)
O2 0.0363(5) 0.0658(7) 0.0569(7) -0.0004(5) -0.0100(5) -0.0166(5)
O3 0.0357(5) 0.0516(6) 0.0522(6) -0.0030(4) -0.0080(4) -0.0015(5)
O4 0.0453(18) 0.056(2) 0.097(4) -0.0024(14) -0.015(2) 0.019(3)
O4' 0.042(2) 0.066(3) 0.100(4) -0.0078(18) -0.022(3) 0.029(3)
O5 0.0451(5) 0.0471(6) 0.0399(5) -0.0127(4) -0.0018(4) -0.0034(4)
O6 0.0470(5) 0.0513(6) 0.0340(5) -0.0032(5) -0.0062(4) 0.0040(4)
N1 0.0375(6) 0.0567(8) 0.0593(8) -0.0029(6) -0.0053(6) -0.0177(6)
N2 0.0415(7) 0.0510(8) 0.0916(12) -0.0015(6) -0.0161(7) -0.0086(8)
N3 0.0444(6) 0.0431(7) 0.0365(6) -0.0071(5) -0.0052(5) 0.0004(5)
C1 0.0624(12) 0.0584(12) 0.132(2) -0.0122(10) -0.0175(12) -0.0197(12)
C2 0.0436(8) 0.0607(10) 0.0707(12) -0.0066(7) -0.0049(8) -0.0257(9)
C3 0.0438(9) 0.0733(12) 0.0719(12) -0.0082(8) -0.0106(8) -0.0299(10)
C4 0.0376(7) 0.0769(12) 0.0396(8) -0.0062(7) -0.0042(6) -0.0157(8)
C5 0.033(3) 0.057(4) 0.028(3) -0.003(3) -0.0027(15) -0.020(3)
C6 0.037(2) 0.052(4) 0.060(3) -0.012(2) -0.0192(19) 0.003(3)
C7 0.052(4) 0.081(5) 0.056(5) -0.017(3) -0.013(3) 0.006(4)
C8 0.033(3) 0.087(8) 0.060(3) 0.005(4) -0.010(2) 0.005(5)
C9 0.064(4) 0.062(5) 0.089(4) 0.022(4) -0.018(3) -0.027(4)
C10 0.056(5) 0.078(6) 0.071(5) 0.000(3) -0.030(4) -0.012(4)
C5' 0.040(3) 0.073(6) 0.037(4) -0.013(3) -0.005(2) -0.026(4)
C6' 0.062(4) 0.066(6) 0.073(5) -0.017(4) -0.013(3) 0.011(5)
C7' 0.036(3) 0.106(11) 0.063(5) -0.018(4) -0.010(3) -0.001(5)
C8' 0.046(4) 0.102(9) 0.092(5) 0.002(5) -0.011(3) -0.003(6)
C9' 0.060(4) 0.081(7) 0.144(7) 0.021(4) -0.031(4) -0.046(6)
C10' 0.044(3) 0.084(5) 0.082(6) 0.010(3) 0.000(3) -0.026(5)
C11 0.0398(7) 0.0509(9) 0.0586(9) -0.0005(7) -0.0054(7) -0.0064(7)
C12 0.040(2) 0.048(2) 0.035(4) -0.0022(16) 0.002(2) -0.006(2)
C13 0.0431(17) 0.0448(19) 0.075(3) -0.0083(14) -0.0073(18) -0.0018(18)
C14 0.0490(19) 0.0414(18) 0.089(3) -0.0008(14) -0.007(2) 0.0071(19)
C15 0.0353(18) 0.053(3) 0.050(3) -0.0001(16) -0.003(2) 0.008(3)
C16 0.044(4) 0.058(5) 0.051(6) -0.012(3) -0.013(4) -0.003(3)
C17 0.052(3) 0.037(3) 0.049(6) 0.006(2) -0.008(3) -0.005(3)
C18 0.043(5) 0.049(4) 0.085(7) 0.005(3) -0.024(4) 0.008(3)
C12' 0.0326(19) 0.050(2) 0.035(4) 0.0009(15) 0.0016(19) -0.003(2)
C13' 0.0462(19) 0.053(2) 0.090(3) -0.0158(16) -0.014(2) 0.010(2)
C14' 0.053(2) 0.051(2) 0.106(3) -0.0097(17) -0.022(2) 0.029(2)
C15' 0.040(2) 0.050(2) 0.041(3) -0.0063(17) -0.007(2) 0.009(2)
C16' 0.041(3) 0.042(3) 0.045(4) -0.006(2) -0.001(2) 0.011(2)
C17' 0.041(3) 0.051(3) 0.042(5) -0.007(2) -0.005(2) 0.011(2)
C18' 0.041(5) 0.107(8) 0.124(11) -0.030(4) -0.016(6) 0.014(7)
C19 0.0324(6) 0.0430(7) 0.0382(7) -0.0033(6) -0.0018(5) -0.0019(6)
C20 0.0326(6) 0.0498(8) 0.0355(7) -0.0050(6) -0.0018(5) -0.0010(6)
C21 0.0494(8) 0.0516(9) 0.0442(8) -0.0109(7) -0.0032(6) 0.0033(7)
C22 0.0649(11) 0.0758(12) 0.0444(9) -0.0147(9) -0.0052(8) 0.0152(9)
C23 0.0697(11) 0.0914(15) 0.0367(8) -0.0057(10) -0.0023(8) -0.0055(9)
C24 0.0684(11) 0.0735(12) 0.0463(9) 0.0054(9) -0.0033(8) -0.0182(8)
C25 0.0500(8) 0.0533(9) 0.0432(8) 0.0021(7) -0.0038(6) -0.0050(7)
C26 0.0388(7) 0.0445(8) 0.0415(7) -0.0075(6) -0.0020(6) 0.0045(6)
C27 0.0436(8) 0.0544(10) 0.0757(12) -0.0022(7) -0.0097(8) 0.0154(8)
C28 0.0466(9) 0.0805(14) 0.0962(16) -0.0198(9) -0.0204(10) 0.0250(12)
C29 0.0710(12) 0.0643(12) 0.0864(15) -0.0332(10) -0.0148(11) 0.0146(10)
C30 0.0754(13) 0.0452(10) 0.0842(14) -0.0091(9) -0.0027(11) 0.0112(9)
C31 0.0459(8) 0.0491(9) 0.0656(10) -0.0015(7) -0.0072(7) 0.0091(8)

loop_
_atom_type_symbol
_atom_type_description
_atom_type_scat_dispersion_real
_atom_type_scat_dispersion_imag
_atom_type_scat_source
C C 0.0033 0.0016 'International Tables Vol C Tables 4.2.6.8 and 6.1.1.4'
H H 0.0000 0.0000 'International Tables Vol C Tables 4.2.6.8 and 6.1.1.4'
N N 0.0061 0.0033 'International Tables Vol C Tables 4.2.6.8 and 6.1.1.4'
O O 0.0106 0.0060 'International Tables Vol C Tables 4.2.6.8 and 6.1.1.4'
V V 0.3005 0.5294 'International Tables Vol C Tables 4.2.6.8 and 6.1.1.4'

loop_
_geom_angle_atom_site_label_1
_geom_angle_atom_site_label_2
_geom_angle_atom_site_label_3
_geom_angle
_geom_angle_publ_flag
O1 V1 O2 98.31(6) yes
O1 V1 O3 102.20(6) yes
O1 V1 O5 171.41(6) yes
O1 V1 O6 96.77(6) yes
O1 V1 N1 100.26(6) yes
O2 V1 O3 153.61(6) yes
O2 V1 O5 82.15(5) yes
O2 V1 O6 106.36(5) yes
O2 V1 N1 84.80(5) yes
O3 V1 O5 80.04(5) yes
O3 V1 O6 87.61(5) yes
O3 V1 N1 75.40(5) yes
O5 V1 O6 74.95(4) yes
O5 V1 N1 88.32(5) yes
O6 V1 N1 158.07(5) yes
C4 O2 V1 130.10(10) no
C11 O3 V1 117.80(10) no
C15 O4 C18 115.6(7) no
C15' O4' C18' 117.0(8) no
C19 O5 V1 110.30(10) no
N3 O6 V1 117.43(8) no
C2 N1 N2 115.8(2) no
C2 N1 V1 127.40(10) no
N2 N1 V1 116.80(10) no
C11 N2 N1 107.70(10) no
C19 N3 O6 115.10(10) no
C19 N3 C26 129.10(10) no
O6 N3 C26 114.80(10) no
C2 C1 H1a 109.5 no
C2 C1 H1b 109.5 no
H1a C1 H1b 109.5 no
C2 C1 H1c 109.5 no
H1a C1 H1c 109.5 no
H1b C1 H1c 109.5 no
N1 C2 C3 120.9(2) no
N1 C2 C1 120.2(2) no
C3 C2 C1 118.8(2) no
C4 C3 C2 124.8(2) no
C4 C3 H3 117.6 no
C2 C3 H3 117.6 no
O2 C4 C3 121.1(2) no
O2 C4 C5 120.2(4) no
C3 C4 C5 118.6(4) no
O2 C4 C5' 108.4(5) no
C3 C4 C5' 130.1(5) no
C10 C5 C6 122.2(8) no
C10 C5 C4 112.8(7) no
C6 C5 C4 124.0(8) no
C7 C6 C5 118.2(9) no
C7 C6 H6 120.9 no
C5 C6 H6 120.9 no
C6 C7 C8 121.0(10) no
C6 C7 H7 119.7 no
C8 C7 H7 119.7 no
C9 C8 C7 119.0(10) no
C9 C8 H8 120.6 no
C7 C8 H8 120.6 no
C8 C9 C10 122.0(10) no
C8 C9 H9 119.2 no
C10 C9 H9 119.2 no
C5 C10 C9 116.5(9) no
C5 C10 H10 121.8 no
C9 C10 H10 121.8 no
C10' C5' C6' 111.9(8) no
C10' C5' C4 127.2(9) no
C6' C5' C4 119.9(9) no
C7' C6' C5' 124.6(8) no
C7' C6' H6' 117.7 no
C5' C6' H6' 117.7 no
C6' C7' C8' 119.0(10) no
C6' C7' H7' 120.5 no
C8' C7' H7' 120.5 no
C9' C8' C7' 119.0(10) no
C9' C8' H8' 120.6 no
C7' C8' H8' 120.6 no
C8' C9' C10' 119.0(10) no
C8' C9' H9' 120.6 no
C10' C9' H9' 120.6 no
C5' C10' C9' 125.0(10) no
C5' C10' H10' 117.5 no
C9' C10' H10' 117.5 no
N2 C11 O3 122.10(14) no
N2 C11 C12 119.7(3) no
O3 C11 C12 117.6(3) no
N2 C11 C12' 120.1(3) no
O3 C11 C12' 117.4(3) no
C13 C12 C17 118.3(6) no
C13 C12 C11 122.5(6) no
C17 C12 C11 118.6(7) no
C12 C13 C14 120.8(4) no
C12 C13 H13 119.6 no
C14 C13 H13 119.6 no
C15 C14 C13 119.8(4) no
C15 C14 H14 120.1 no
C13 C14 H14 120.1 no
C16 C15 O4 123.4(8) no
C16 C15 C14 121.0(7) no
O4 C15 C14 115.4(6) no
C15 C16 C17 118.0(10) no
C15 C16 H16 121.0 no
C17 C16 H16 121.0 no
C16 C17 C12 121.8(10) no
C16 C17 H17 119.1 no
C12 C17 H17 119.1 no
C13' C12' C17' 119.6(7) no
C13' C12' C11 122.9(6) no
C17' C12' C11 116.6(7) no
C12' C13' C14' 120.6(4) no
C12' C13' H13' 119.7 no
C14' C13' H13' 119.7 no
C13' C14' C15' 120.6(4) no
C13' C14' H14' 119.7 no
C15' C14' H14' 119.7 no
O4' C15' C14' 116.1(6) no
O4' C15' C16' 124.5(8) no
C14' C15' C16' 119.4(8) no
C17' C16' C15' 120.0(10) no
C17' C16' H16' 119.9 no
C15' C16' H16' 119.9 no
C16' C17' C12' 120.0(10) no
C16' C17' H17' 120.2 no
C12' C17' H17' 120.2 no
O4' C18' H18d 109.5 no
O4' C18' H18e 109.5 no
H18d C18' H18e 109.5 no
O4' C18' H18f 109.5 no
H18d C18' H18f 109.5 no
H18e C18' H18f 109.5 no
O5 C19 N3 117.10(10) no
O5 C19 C20 120.60(10) no
N3 C19 C20 122.30(10) no
C25 C20 C21 119.30(10) no
C25 C20 C19 124.30(10) no
C21 C20 C19 116.20(10) no
C22 C21 C20 120.0(2) no
C22 C21 H21 120.0 no
C20 C21 H21 120.0 no
C23 C22 C21 120.1(2) no
C23 C22 H22 119.9 no
C21 C22 H22 119.9 no
C22 C23 C24 120.3(2) no
C22 C23 H23 119.9 no
C24 C23 H23 119.9 no
C23 C24 C25 120.2(2) no
C23 C24 H24 119.9 no
C25 C24 H24 119.9 no
C24 C25 C20 120.01(16) no
C24 C25 H25 120.0 no
C20 C25 H25 120.0 no
C27 C26 C31 121.30(10) no
C27 C26 N3 118.70(10) no
C31 C26 N3 119.90(10) no
C26 C27 C28 119.0(2) no
C26 C27 H27 120.5 no
C28 C27 H27 120.5 no
C29 C28 C27 120.1(2) no
C29 C28 H28 120.0 no
C27 C28 H28 120.0 no
C28 C29 C30 120.8(2) no
C28 C29 H29 119.6 no
C30 C29 H29 119.6 no
C29 C30 C31 119.9(2) no
C29 C30 H30 120.1 no
C31 C30 H30 120.1 no
C26 C31 C30 119.0(2) no
C26 C31 H31 120.5 no
C30 C31 H31 120.5 no

loop_
_geom_bond_atom_site_label_1
_geom_bond_atom_site_label_2
_geom_bond_distance
_geom_bond_publ_flag
V1 O1 1.5900(10) yes
V1 O2 1.8800(10) yes
V1 O3 1.9200(10) yes
V1 O5 2.2030(10) yes
V1 O6 1.8790(10) yes
V1 N1 2.050(2) yes
O2 C4 1.324(2) no
O3 C11 1.309(2) no
O4 C15 1.373(5) no
O4 C18 1.432(6) no
O4' C15' 1.373(5) no
O4' C18' 1.440(7) no
O5 C19 1.249(2) no
O6 N3 1.376(2) no
N1 C2 1.323(2) no
N1 N2 1.398(2) no
N2 C11 1.298(2) no
N3 C19 1.340(2) no
N3 C26 1.431(2) no
C1 C2 1.502(3) no
C1 H1a 0.9600 no
C1 H1b 0.9600 no
C1 H1c 0.9600 no
C2 C3 1.419(2) no
C3 C4 1.355(3) no
C3 H3 0.9300 no
C4 C5 1.497(5) no
C4 C5' 1.500(6) no
C5 C10 1.376(8) no
C5 C6 1.380(8) no
C6 C7 1.372(8) no
C6 H6 0.9300 no
C7 C8 1.376(8) no
C7 H7 0.9300 no
C8 C9 1.372(8) no
C8 H8 0.9300 no
C9 C10 1.388(8) no
C9 H9 0.9300 no
C10 H10 0.9300 no
C5' C10' 1.374(9) no
C5' C6' 1.397(8) no
C6' C7' 1.376(8) no
C6' H6' 0.9300 no
C7' C8' 1.382(8) no
C7' H7' 0.9300 no
C8' C9' 1.369(8) no
C8' H8' 0.9300 no
C9' C10' 1.388(8) no
C9' H9' 0.9300 no
C10' H10' 0.9300 no
C11 C12 1.484(5) no
C11 C12' 1.502(5) no
C12 C13 1.370(7) no
C12 C17 1.387(8) no
C13 C14 1.377(4) no
C13 H13 0.9300 no
C14 C15 1.375(6) no
C14 H14 0.9300 no
C15 C16 1.373(8) no
C16 C17 1.385(7) no
C16 H16 0.9300 no
C17 H17 0.9300 no
C18 H18a 0.9600 no
C18 H18b 0.9600 no
C18 H18c 0.9600 no
C12' C13' 1.377(7) no
C12' C17' 1.394(8) no
C13' C14' 1.377(5) no
C13' H13' 0.9300 no
C14' C15' 1.379(6) no
C14' H14' 0.9300 no
C15' C16' 1.392(8) no
C16' C17' 1.391(8) no
C16' H16' 0.9300 no
C17' H17' 0.9300 no
C18' H18d 0.9600 no
C18' H18e 0.9600 no
C18' H18f 0.9600 no
C19 C20 1.483(2) no
C20 C25 1.388(2) no
C20 C21 1.392(2) no
C21 C22 1.386(2) no
C21 H21 0.9300 no
C22 C23 1.371(3) no
C22 H22 0.9300 no
C23 C24 1.377(3) no
C23 H23 0.9300 no
C24 C25 1.384(2) no
C24 H24 0.9300 no
C25 H25 0.9300 no
C26 C27 1.375(2) no
C26 C31 1.375(2) no
C27 C28 1.380(3) no
C27 H27 0.9300 no
C28 C29 1.362(3) no
C28 H28 0.9300 no
C29 C30 1.375(3) no
C29 H29 0.9300 no
C30 C31 1.378(2) no
C30 H30 0.9300 no
C31 H31 0.9300 no

loop_
_geom_torsion_atom_site_label_1
_geom_torsion_atom_site_label_2
_geom_torsion_atom_site_label_3
_geom_torsion_atom_site_label_4
_geom_torsion
_geom_torsion_publ_flag
O1 V1 O2 C4 63.1(2) no
O6 V1 O2 C4 162.70(10) no
O3 V1 O2 C4 -77.7(2) no
N1 V1 O2 C4 -36.6(2) no
O5 V1 O2 C4 -125.6(2) no
O1 V1 O3 C11 -99.50(10) no
O6 V1 O3 C11 164.10(10) no
O2 V1 O3 C11 40.7(2) no
N1 V1 O3 C11 -2.00(10) no
O5 V1 O3 C11 88.90(10) no
O6 V1 O5 C19 -18.70(10) no
O2 V1 O5 C19 -128.10(10) no
O3 V1 O5 C19 71.50(10) no
N1 V1 O5 C19 147.00(10) no
O1 V1 O6 N3 -163.10(10) no
O2 V1 O6 N3 96.20(10) no
O3 V1 O6 N3 -61.00(10) no
N1 V1 O6 N3 -22.2(2) no
O5 V1 O6 N3 19.30(10) no
O1 V1 N1 C2 -76.9(2) no
O6 V1 N1 C2 142.8(2) no
O2 V1 N1 C2 20.70(10) no
O3 V1 N1 C2 -176.9(2) no
O5 V1 N1 C2 102.9(2) no
O1 V1 N1 N2 103.50(10) no
O6 V1 N1 N2 -36.9(2) no
O2 V1 N1 N2 -159.00(10) no
O3 V1 N1 N2 3.40(10) no
O5 V1 N1 N2 -76.80(10) no
C2 N1 N2 C11 176.2(2) no
V1 N1 N2 C11 -4.1(2) no
V1 O6 N3 C19 -18.8(2) no
V1 O6 N3 C26 151.10(10) no
N2 N1 C2 C3 178.5(2) no
V1 N1 C2 C3 -1.2(2) no
N2 N1 C2 C1 1.5(3) no
V1 N1 C2 C1 -178.2(2) no
N1 C2 C3 C4 -16.8(3) no
C1 C2 C3 C4 160.3(2) no
V1 O2 C4 C3 31.6(2) no
V1 O2 C4 C5 -151.4(8) no
V1 O2 C4 C5' -154.6(8) no
C2 C3 C4 O2 3.2(3) no
C2 C3 C4 C5 -173.9(8) no
C2 C3 C4 C5' -169.0(10) no
O2 C4 C5 C10 -1(2) no
C3 C4 C5 C10 176.0(10) no
C5' C4 C5 C10 14(6) no
O2 C4 C5 C6 -170.0(10) no
C3 C4 C5 C6 7(2) no
C5' C4 C5 C6 -155(8) no
C10 C5 C6 C7 12(2) no
C4 C5 C6 C7 -180.0(10) no
C5 C6 C7 C8 -12(2) no
C6 C7 C8 C9 12(2) no
C7 C8 C9 C10 -12(2) no
C6 C5 C10 C9 -12(2) no
C4 C5 C10 C9 178.0(10) no
C8 C9 C10 C5 13(2) no
O2 C4 C5' C10' 19(2) no
C3 C4 C5' C10' -168.0(10) no
C5 C4 C5' C10' -148(8) no
O2 C4 C5' C6' -173.0(10) no
C3 C4 C5' C6' 0(2) no
C5 C4 C5' C6' 20(6) no
C10' C5' C6' C7' -13(3) no
C4 C5' C6' C7' 177.0(10) no
C5' C6' C7' C8' 11(3) no
C6' C7' C8' C9' -8(3) no
C7' C8' C9' C10' 10(3) no
C6' C5' C10' C9' 15(2) no
C4 C5' C10' C9' -177(2) no
C8' C9' C10' C5' -14(3) no
N1 N2 C11 O3 2.6(2) no
N1 N2 C11 C12 -167.9(4) no
N1 N2 C11 C12' 175.2(3) no
V1 O3 C11 N2 0.2(2) no
V1 O3 C11 C12 170.8(3) no
V1 O3 C11 C12' -172.6(3) no
N2 C11 C12 C13 9.1(8) no
O3 C11 C12 C13 -161.8(5) no
C12' C11 C12 C13 105(3) no
N2 C11 C12 C17 -161.5(7) no
O3 C11 C12 C17 27.6(9) no
C12' C11 C12 C17 -65(2) no
C17 C12 C13 C14 -5.0(10) no
C11 C12 C13 C14 -175.5(5) no
C12 C13 C14 C15 1.5(8) no
C18 O4 C15 C16 -8.0(10) no
C18 O4 C15 C14 177.8(7) no
C13 C14 C15 C16 4.0(10) no
C13 C14 C15 O4 178.5(5) no
O4 C15 C16 C17 180.0(10) no
C14 C15 C16 C17 -6(2) no
C15 C16 C17 C12 3(2) no
C13 C12 C17 C16 3(2) no
C11 C12 C17 C16 174.0(10) no
N2 C11 C12' C13' -1.6(8) no
O3 C11 C12' C13' 171.4(5) no
C12 C11 C12' C13' -94(2) no
N2 C11 C12' C17' 167.6(7) no
O3 C11 C12' C17' -19.5(9) no
C12 C11 C12' C17' 75(2) no
C17' C12' C13' C14' 4.0(10) no
C11 C12' C13' C14' 172.5(5) no
C12' C13' C14' C15' -2.3(9) no
C18' O4' C15' C14' 179.5(9) no
C18' O4' C15' C16' 1.0(10) no
C13' C14' C15' O4' -178.4(5) no
C13' C14' C15' C16' .0(10) no
O4' C15' C16' C17' 179.0(10) no
C14' C15' C16' C17' 1(2) no
C15' C16' C17' C12' 0(2) no
C13' C12' C17' C16' -3(2) no
C11 C12' C17' C16' -172.0(10) no
V1 O5 C19 N3 14.6(2) no
V1 O5 C19 C20 -165.40(10) no
O6 N3 C19 O5 0.4(2) no
C26 N3 C19 O5 -167.80(10) no
O6 N3 C19 C20 -179.60(10) no
C26 N3 C19 C20 12.2(2) no
O5 C19 C20 C25 -145.2(2) no
N3 C19 C20 C25 34.9(2) no
O5 C19 C20 C21 30.2(2) no
N3 C19 C20 C21 -149.80(10) no
C25 C20 C21 C22 -1.1(2) no
C19 C20 C21 C22 -176.7(2) no
C20 C21 C22 C23 1.3(3) no
C21 C22 C23 C24 -0.4(3) no
C22 C23 C24 C25 -0.7(3) no
C23 C24 C25 C20 0.9(3) no
C21 C20 C25 C24 -0.1(2) no
C19 C20 C25 C24 175.2(2) no
C19 N3 C26 C27 66.3(2) no
O6 N3 C26 C27 -101.9(2) no
C19 N3 C26 C31 -114.2(2) no
O6 N3 C26 C31 77.7(2) no
C31 C26 C27 C28 2.2(3) no
N3 C26 C27 C28 -178.2(2) no
C26 C27 C28 C29 -1.0(3) no
C27 C28 C29 C30 -0.3(4) no
C28 C29 C30 C31 0.4(3) no
C27 C26 C31 C30 -2.2(3) no
N3 C26 C31 C30 178.3(2) no
C29 C30 C31 C26 0.8(3) no
